data_4069900
loop_
_publ_author_name
'Calvet, Teresa'
'Crespo, Margarita'
'Font-Bardia, Merc\`e'
'G\'omez, Kerman'
'Gonz\'alez, Gabriel'
'Mart\'inez, Manuel'

_publ_section_title
;
 Kinetico-Mechanistic Insight into the Platinum-Mediated C&#x2212;C
 Coupling of Fluorinated Arenes
;
_journal_issue 17
_journal_name_full Organometallics
_journal_page_first 5096
_journal_paper_doi 10.1021/om9004934
_journal_volume 28
_journal_year 2009
_chemical_formula_moiety 'C38 H25 Br Cl F5 N P Pt'
_chemical_formula_sum 'C38 H25 Br Cl F5 N P Pt'
_chemical_formula_weight 932.01
_chemical_name_systematic
;
 ?
;
_space_group_IT_number 2
_symmetry_cell_setting triclinic
_symmetry_space_group_name_Hall '-P 1'
_symmetry_space_group_name_H-M 'P -1'
_atom_sites_solution_hydrogens geom
_atom_sites_solution_primary direct
_atom_sites_solution_secondary difmap
_audit_creation_method SHELXL-97
_cell_angle_alpha 111.65(3)
_cell_angle_beta 98.54(3)
_cell_angle_gamma 109.89(3)
_cell_formula_units_Z 2
_cell_length_a 12.233(7)
_cell_length_b 12.259(5)
_cell_length_c 13.842(6)
_cell_measurement_reflns_used 1562
_cell_measurement_temperature 293(2)
_cell_measurement_theta_max 31
_cell_measurement_theta_min 3
_cell_volume 1722.8(16)
_computing_cell_refinement AUTOMAR
_computing_data_collection MARXDS
_computing_data_reduction MARSCALE
_computing_molecular_graphics 'ORTEP (Brueggermann and Smith, 1990)'
_computing_publication_material 'PLATON (Spek, 1990)'
_computing_structure_refinement 'SHELXL-97 (Sheldrick, 1997)'
_computing_structure_solution 'SHELXS-97 (Sheldrick, 1997)'
_diffrn_ambient_temperature 293(2)
_diffrn_measured_fraction_theta_full 0.939
_diffrn_measured_fraction_theta_max 0.888
_diffrn_measurement_device_type 'MAR345 with image plate detector'
_diffrn_measurement_method 'phi scan'
_diffrn_radiation_monochromator graphite
_diffrn_radiation_source 'fine-focus sealed tube'
_diffrn_radiation_type MoK\a
_diffrn_radiation_wavelength 0.71073
_diffrn_reflns_av_R_equivalents 0.0628
_diffrn_reflns_av_sigmaI/netI 0.0646
_diffrn_reflns_limit_h_max 18
_diffrn_reflns_limit_h_min -16
_diffrn_reflns_limit_k_max 18
_diffrn_reflns_limit_k_min -18
_diffrn_reflns_limit_l_max 20
_diffrn_reflns_limit_l_min -20
_diffrn_reflns_number 21069
_diffrn_reflns_theta_full 25.00
_diffrn_reflns_theta_max 32.38
_diffrn_reflns_theta_min 2.83
_exptl_absorpt_coefficient_mu 5.412
_exptl_absorpt_correction_T_max 0.58
_exptl_absorpt_correction_T_min 0.53
_exptl_absorpt_correction_type empirical
_exptl_absorpt_process_details SADABS
_exptl_crystal_density_diffrn 1.797
_exptl_crystal_density_method 'not measured'
_exptl_crystal_description prism
_exptl_crystal_F_000 900
_exptl_crystal_size_max 0.2
_exptl_crystal_size_mid 0.1
_exptl_crystal_size_min 0.1
_refine_diff_density_max 0.926
_refine_diff_density_min -1.135
_refine_diff_density_rms 0.152
_refine_ls_extinction_method none
_refine_ls_goodness_of_fit_ref 1.054
_refine_ls_hydrogen_treatment constr
_refine_ls_matrix_type full
_refine_ls_number_parameters 433
_refine_ls_number_reflns 10973
_refine_ls_number_restraints 0
_refine_ls_restrained_S_all 1.054
_refine_ls_R_factor_all 0.0641
_refine_ls_R_factor_gt 0.0468
_refine_ls_shift/su_max 0.002
_refine_ls_shift/su_mean 0.000
_refine_ls_structure_factor_coef Fsqd
_refine_ls_weighting_details 'calc w=1/[\s^2^(Fo^2^)+(0.0629P)^2^+0.0000P] where P=(Fo^2^+2Fc^2^)/3'
_refine_ls_weighting_scheme calc
_refine_ls_wR_factor_gt 0.1141
_refine_ls_wR_factor_ref 0.1214
_reflns_number_gt 8249
_reflns_number_total 10973
_reflns_threshold_expression >2sigma(I)
_cod_data_source_file om9004934_si_003.cif
_cod_data_source_block mcmm35a
_cod_original_sg_symbol_H-M P-1
_cod_database_code 4069900

loop_
_symmetry_equiv_pos_as_xyz
'x, y, z'
'-x, -y, -z'

loop_
_atom_site_label
_atom_site_type_symbol
_atom_site_fract_x
_atom_site_fract_y
_atom_site_fract_z
_atom_site_U_iso_or_equiv
_atom_site_adp_type
_atom_site_occupancy
_atom_site_symmetry_multiplicity
_atom_site_calc_flag
_atom_site_refinement_flags
Pt1 Pt 0.845507(14) 0.920659(16) 0.291642(13) 0.04197(6) Uani 1 1 d .
Br Br 1.03242(6) 1.08497(7) 0.29169(6) 0.07450(17) Uani 1 1 d .
Cl2 Cl 1.2370(2) 0.5720(3) 0.06690(19) 0.1205(9) Uani 1 1 d .
P P 0.72102(11) 0.96234(12) 0.18852(9) 0.0435(2) Uani 1 1 d .
N N 0.9518(3) 0.8677(4) 0.3830(3) 0.0395(7) Uani 1 1 d .
F1 F 0.7990(4) 0.4894(4) 0.3311(3) 0.0780(10) Uani 1 1 d .
F2 F 0.8851(5) 0.3817(4) 0.4421(4) 0.1055(16) Uani 1 1 d .
F3 F 0.8684(5) 0.4277(5) 0.6436(5) 0.125(2) Uani 1 1 d .
F4 F 0.7600(4) 0.5856(6) 0.7358(4) 0.1088(17) Uani 1 1 d .
F5 F 0.6690(3) 0.6882(4) 0.6241(3) 0.0806(11) Uani 1 1 d .
C1 C 0.7072(4) 0.7894(5) 0.3163(3) 0.0417(8) Uani 1 1 d .
C2 C 0.5861(4) 0.7519(5) 0.2873(4) 0.0456(9) Uani 1 1 d .
H2 H 0.5519 0.7817 0.2437 0.055 Uiso 1 1 calc R
C3 C 0.5099(4) 0.6693(5) 0.3207(4) 0.0547(11) Uani 1 1 d .
H3 H 0.4268 0.6488 0.3024 0.066 Uiso 1 1 calc R
C4 C 0.5565(5) 0.6167(5) 0.3812(4) 0.0539(11) Uani 1 1 d .
H4 H 0.5045 0.5578 0.3998 0.065 Uiso 1 1 calc R
C5 C 0.6833(4) 0.6545(4) 0.4136(4) 0.0451(9) Uani 1 1 d .
C6 C 0.7578(4) 0.7413(4) 0.3815(3) 0.0395(8) Uani 1 1 d .
C7 C 0.7308(5) 0.5941(5) 0.4749(5) 0.0533(11) Uani 1 1 d .
C8 C 0.7875(5) 0.5142(5) 0.4304(5) 0.0577(12) Uani 1 1 d .
C9 C 0.8334(6) 0.4604(5) 0.4886(6) 0.0750(19) Uani 1 1 d .
C10 C 0.8251(6) 0.4828(6) 0.5899(6) 0.0774(19) Uani 1 1 d .
C11 C 0.7693(5) 0.5606(7) 0.6357(5) 0.0717(18) Uani 1 1 d .
C12 C 0.7233(5) 0.6160(6) 0.5786(5) 0.0589(12) Uani 1 1 d .
C13 C 0.8911(4) 0.7875(4) 0.4141(3) 0.0426(9) Uani 1 1 d .
H13 H 0.9300 0.7591 0.4561 0.051 Uiso 1 1 calc R
C14 C 1.0833(4) 0.9044(5) 0.4055(4) 0.0527(11) Uani 1 1 d .
H14A H 1.1138 0.8975 0.4709 0.063 Uiso 1 1 calc R
H14B H 1.1247 0.9945 0.4204 0.063 Uiso 1 1 calc R
C15 C 1.1149(4) 0.8230(5) 0.3142(5) 0.0510(10) Uani 1 1 d .
C16 C 1.2341(5) 0.8700(7) 0.3087(6) 0.0710(16) Uani 1 1 d .
H16 H 1.2891 0.9553 0.3571 0.085 Uiso 1 1 calc R
C17 C 1.2722(6) 0.7940(9) 0.2339(7) 0.085(2) Uani 1 1 d .
H17 H 1.3528 0.8256 0.2335 0.102 Uiso 1 1 calc R
C18 C 1.1887(7) 0.6705(9) 0.1598(6) 0.0765(19) Uani 1 1 d .
C19 C 1.0695(6) 0.6215(7) 0.1584(5) 0.0643(14) Uani 1 1 d .
H19 H 1.0144 0.5376 0.1069 0.077 Uiso 1 1 calc R
C20 C 1.0324(5) 0.6984(6) 0.2346(5) 0.0597(13) Uani 1 1 d .
H20 H 0.9510 0.6666 0.2328 0.072 Uiso 1 1 calc R
C21 C 0.6429(4) 1.0512(5) 0.2617(4) 0.0469(9) Uani 1 1 d .
C22 C 0.6472(5) 1.0679(6) 0.3685(4) 0.0557(11) Uani 1 1 d .
H22 H 0.6896 1.0331 0.4003 0.067 Uiso 1 1 calc R
C23 C 0.5887(7) 1.1358(7) 0.4276(5) 0.0772(18) Uani 1 1 d .
H23 H 0.5912 1.1459 0.4980 0.093 Uiso 1 1 calc R
C24 C 0.5276(7) 1.1872(7) 0.3799(7) 0.083(2) Uani 1 1 d .
H24 H 0.4901 1.2343 0.4196 0.100 Uiso 1 1 calc R
C25 C 0.5199(7) 1.1717(7) 0.2761(6) 0.0752(18) Uani 1 1 d .
H25 H 0.4753 1.2048 0.2446 0.090 Uiso 1 1 calc R
C26 C 0.5796(6) 1.1058(6) 0.2177(5) 0.0661(14) Uani 1 1 d .
H26 H 0.5771 1.0980 0.1479 0.079 Uiso 1 1 calc R
C27 C 0.6017(4) 0.8135(5) 0.0739(3) 0.0474(10) Uani 1 1 d .
C28 C 0.6331(6) 0.7115(7) 0.0317(5) 0.0754(18) Uani 1 1 d .
H28 H 0.7082 0.7179 0.0655 0.091 Uiso 1 1 calc R
C29 C 0.5508(9) 0.5981(7) -0.0623(6) 0.105(3) Uani 1 1 d .
H29 H 0.5707 0.5284 -0.0902 0.126 Uiso 1 1 calc R
C30 C 0.4417(7) 0.5895(6) -0.1131(5) 0.090(2) Uani 1 1 d .
H30 H 0.3888 0.5150 -0.1768 0.108 Uiso 1 1 calc R
C31 C 0.4098(5) 0.6895(7) -0.0711(5) 0.0675(15) Uani 1 1 d .
H31 H 0.3334 0.6818 -0.1033 0.081 Uiso 1 1 calc R
C32 C 0.4924(5) 0.8023(5) 0.0200(4) 0.0609(13) Uani 1 1 d .
H32 H 0.4730 0.8727 0.0454 0.073 Uiso 1 1 calc R
C33 C 0.7925(5) 1.0576(6) 0.1197(5) 0.0591(13) Uani 1 1 d .
C34 C 0.8032(8) 0.9950(10) 0.0193(7) 0.096(2) Uani 1 1 d .
H34 H 0.7703 0.9047 -0.0158 0.115 Uiso 1 1 calc R
C35 C 0.8640(11) 1.0671(13) -0.0307(8) 0.127(4) Uani 1 1 d .
H35 H 0.8706 1.0264 -0.0996 0.153 Uiso 1 1 calc R
C36 C 0.9130(10) 1.1993(14) 0.0258(10) 0.126(4) Uani 1 1 d .
H36 H 0.9508 1.2472 -0.0082 0.151 Uiso 1 1 calc R
C37 C 0.9107(9) 1.2667(10) 0.1286(9) 0.112(3) Uani 1 1 d .
H37 H 0.9497 1.3570 0.1658 0.134 Uiso 1 1 calc R
C38 C 0.8465(7) 1.1924(7) 0.1746(7) 0.0808(19) Uani 1 1 d .
H38 H 0.8398 1.2338 0.2433 0.097 Uiso 1 1 calc R

loop_
_atom_site_aniso_label
_atom_site_aniso_U_11
_atom_site_aniso_U_22
_atom_site_aniso_U_33
_atom_site_aniso_U_23
_atom_site_aniso_U_13
_atom_site_aniso_U_12
Pt1 0.03840(9) 0.04379(10) 0.04226(9) 0.01981(7) 0.01078(6) 0.01637(7)
Br 0.0540(3) 0.0787(4) 0.0835(4) 0.0482(3) 0.0156(3) 0.0102(3)
Cl2 0.1287(19) 0.187(3) 0.0938(14) 0.0568(17) 0.0625(14) 0.116(2)
P 0.0476(6) 0.0447(6) 0.0425(5) 0.0228(5) 0.0136(4) 0.0213(5)
N 0.0319(15) 0.0477(19) 0.0458(17) 0.0283(15) 0.0099(13) 0.0176(14)
F1 0.088(3) 0.078(2) 0.069(2) 0.0222(19) 0.0208(19) 0.049(2)
F2 0.112(3) 0.071(2) 0.125(4) 0.034(2) -0.003(3) 0.057(3)
F3 0.129(4) 0.124(4) 0.138(4) 0.093(4) -0.002(3) 0.054(3)
F4 0.088(3) 0.171(5) 0.098(3) 0.103(3) 0.032(2) 0.042(3)
F5 0.069(2) 0.120(3) 0.072(2) 0.053(2) 0.0323(18) 0.049(2)
C1 0.049(2) 0.049(2) 0.0395(18) 0.0247(18) 0.0209(17) 0.0270(19)
C2 0.047(2) 0.051(2) 0.042(2) 0.0229(18) 0.0118(17) 0.0225(19)
C3 0.033(2) 0.059(3) 0.067(3) 0.028(2) 0.0142(19) 0.0153(19)
C4 0.047(2) 0.054(3) 0.063(3) 0.033(2) 0.014(2) 0.018(2)
C5 0.039(2) 0.044(2) 0.047(2) 0.0204(18) 0.0081(16) 0.0143(17)
C6 0.0335(18) 0.045(2) 0.045(2) 0.0228(17) 0.0098(15) 0.0203(16)
C7 0.046(2) 0.051(3) 0.064(3) 0.034(2) 0.011(2) 0.016(2)
C8 0.044(2) 0.041(2) 0.070(3) 0.021(2) 0.003(2) 0.0105(19)
C9 0.065(3) 0.042(3) 0.107(5) 0.035(3) -0.001(3) 0.020(2)
C10 0.070(4) 0.061(3) 0.092(4) 0.051(3) -0.003(3) 0.011(3)
C11 0.052(3) 0.095(5) 0.068(3) 0.059(3) 0.008(2) 0.010(3)
C12 0.053(3) 0.069(3) 0.067(3) 0.045(3) 0.015(2) 0.026(2)
C13 0.050(2) 0.041(2) 0.0352(18) 0.0174(16) 0.0063(16) 0.0202(18)
C14 0.0289(18) 0.049(2) 0.070(3) 0.026(2) 0.0080(19) 0.0098(17)
C15 0.042(2) 0.059(3) 0.068(3) 0.039(2) 0.020(2) 0.026(2)
C16 0.049(3) 0.087(4) 0.088(4) 0.046(4) 0.026(3) 0.032(3)
C17 0.051(3) 0.133(7) 0.102(5) 0.067(5) 0.037(3) 0.052(4)
C18 0.083(4) 0.116(6) 0.082(4) 0.062(5) 0.047(4) 0.071(5)
C19 0.070(4) 0.076(4) 0.056(3) 0.033(3) 0.028(3) 0.034(3)
C20 0.057(3) 0.069(3) 0.073(3) 0.043(3) 0.036(3) 0.031(3)
C21 0.047(2) 0.046(2) 0.050(2) 0.0187(19) 0.0151(19) 0.0253(19)
C22 0.052(3) 0.066(3) 0.050(2) 0.027(2) 0.014(2) 0.026(2)
C23 0.090(5) 0.093(5) 0.059(3) 0.028(3) 0.027(3) 0.057(4)
C24 0.084(5) 0.074(4) 0.097(5) 0.020(4) 0.034(4) 0.058(4)
C25 0.097(5) 0.076(4) 0.082(4) 0.041(4) 0.029(4) 0.063(4)
C26 0.074(4) 0.060(3) 0.069(3) 0.029(3) 0.013(3) 0.039(3)
C27 0.046(2) 0.050(2) 0.0332(17) 0.0132(17) 0.0007(16) 0.0171(19)
C28 0.082(4) 0.077(4) 0.054(3) 0.014(3) 0.001(3) 0.045(4)
C29 0.130(7) 0.061(4) 0.078(5) -0.010(3) -0.006(5) 0.055(5)
C30 0.101(5) 0.055(3) 0.065(4) 0.005(3) -0.026(4) 0.025(4)
C31 0.047(3) 0.077(4) 0.066(3) 0.036(3) 0.003(2) 0.016(3)
C32 0.068(3) 0.052(3) 0.050(3) 0.011(2) 0.006(2) 0.029(3)
C33 0.059(3) 0.080(4) 0.066(3) 0.054(3) 0.028(2) 0.034(3)
C34 0.110(6) 0.108(6) 0.088(5) 0.059(5) 0.050(5) 0.043(5)
C35 0.178(11) 0.158(11) 0.095(6) 0.078(7) 0.086(7) 0.084(9)
C36 0.106(7) 0.171(11) 0.132(9) 0.118(9) 0.035(6) 0.040(7)
C37 0.112(7) 0.102(6) 0.126(7) 0.086(6) 0.032(6) 0.016(5)
C38 0.081(4) 0.075(4) 0.092(5) 0.056(4) 0.020(4) 0.023(4)

loop_
_atom_type_symbol
_atom_type_description
_atom_type_scat_dispersion_real
_atom_type_scat_dispersion_imag
_atom_type_scat_source
C C 0.0033 0.0016 'International Tables Vol C Tables 4.2.6.8 and 6.1.1.4'
H H 0.0000 0.0000 'International Tables Vol C Tables 4.2.6.8 and 6.1.1.4'
Cl Cl 0.1484 0.1585 'International Tables Vol C Tables 4.2.6.8 and 6.1.1.4'
F F 0.0171 0.0103 'International Tables Vol C Tables 4.2.6.8 and 6.1.1.4'
N N 0.0061 0.0033 'International Tables Vol C Tables 4.2.6.8 and 6.1.1.4'
P P 0.1023 0.0942 'International Tables Vol C Tables 4.2.6.8 and 6.1.1.4'
Pt Pt -1.7033 8.3905 'International Tables Vol C Tables 4.2.6.8 and 6.1.1.4'
Br Br -0.2901 2.4595 'International Tables Vol C Tables 4.2.6.8 and 6.1.1.4'

loop_
_geom_angle_atom_site_label_1
_geom_angle_atom_site_label_2
_geom_angle_atom_site_label_3
_geom_angle
C1 Pt1 N 80.74(16)
C1 Pt1 P 95.74(13)
N Pt1 P 175.78(10)
C1 Pt1 Br 170.47(12)
N Pt1 Br 90.99(11)
P Pt1 Br 92.70(6)
C21 P C27 106.4(2)
C21 P C33 103.6(2)
C27 P C33 102.5(3)
C21 P Pt1 114.71(16)
C27 P Pt1 111.97(17)
C33 P Pt1 116.41(18)
C13 N C14 118.1(4)
C13 N Pt1 114.6(3)
C14 N Pt1 127.1(3)
C2 C1 C6 118.5(4)
C2 C1 Pt1 131.3(3)
C6 C1 Pt1 110.1(3)
C1 C2 C3 121.7(4)
C1 C2 H2 119.1
C3 C2 H2 119.1
C2 C3 C4 121.0(4)
C2 C3 H3 119.5
C4 C3 H3 119.5
C3 C4 C5 118.8(5)
C3 C4 H4 120.6
C5 C4 H4 120.6
C6 C5 C4 118.6(4)
C6 C5 C7 123.3(4)
C4 C5 C7 118.0(4)
C5 C6 C1 121.3(4)
C5 C6 C13 121.9(4)
C1 C6 C13 116.8(4)
C12 C7 C8 117.1(5)
C12 C7 C5 121.8(5)
C8 C7 C5 121.1(5)
F1 C8 C9 118.7(6)
F1 C8 C7 120.6(5)
C9 C8 C7 120.8(6)
F2 C9 C10 119.6(6)
F2 C9 C8 119.2(7)
C10 C9 C8 121.3(6)
F3 C10 C9 120.1(7)
F3 C10 C11 120.7(7)
C9 C10 C11 119.3(5)
F4 C11 C10 121.0(6)
F4 C11 C12 118.8(7)
C10 C11 C12 120.2(6)
F5 C12 C7 120.0(5)
F5 C12 C11 118.6(5)
C7 C12 C11 121.4(6)
N C13 C6 117.7(4)
N C13 H13 121.1
C6 C13 H13 121.1
N C14 C15 113.6(4)
N C14 H14A 108.8
C15 C14 H14A 108.8
N C14 H14B 108.8
C15 C14 H14B 108.8
H14A C14 H14B 107.7
C20 C15 C16 117.3(5)
C20 C15 C14 123.3(4)
C16 C15 C14 119.4(5)
C17 C16 C15 121.9(7)
C17 C16 H16 119.0
C15 C16 H16 119.0
C18 C17 C16 118.4(6)
C18 C17 H17 120.8
C16 C17 H17 120.8
C19 C18 C17 122.1(6)
C19 C18 Cl2 119.1(7)
C17 C18 Cl2 118.8(5)
C18 C19 C20 119.0(6)
C18 C19 H19 120.5
C20 C19 H19 120.5
C19 C20 C15 121.1(5)
C19 C20 H20 119.4
C15 C20 H20 119.4
C26 C21 C22 117.7(5)
C26 C21 P 123.1(4)
C22 C21 P 119.2(4)
C23 C22 C21 121.0(5)
C23 C22 H22 119.5
C21 C22 H22 119.5
C24 C23 C22 118.7(6)
C24 C23 H23 120.6
C22 C23 H23 120.6
C25 C24 C23 122.1(6)
C25 C24 H24 119.0
C23 C24 H24 119.0
C24 C25 C26 119.3(6)
C24 C25 H25 120.3
C26 C25 H25 120.3
C21 C26 C25 121.2(6)
C21 C26 H26 119.4
C25 C26 H26 119.4
C32 C27 C28 118.6(5)
C32 C27 P 124.9(4)
C28 C27 P 115.9(4)
C27 C28 C29 119.4(6)
C27 C28 H28 120.3
C29 C28 H28 120.3
C30 C29 C28 120.3(6)
C30 C29 H29 119.8
C28 C29 H29 119.8
C29 C30 C31 120.4(5)
C29 C30 H30 119.8
C31 C30 H30 119.8
C30 C31 C32 119.0(6)
C30 C31 H31 120.5
C32 C31 H31 120.5
C27 C32 C31 122.0(5)
C27 C32 H32 119.0
C31 C32 H32 119.0
C34 C33 C38 120.2(6)
C34 C33 P 119.5(6)
C38 C33 P 119.9(5)
C33 C34 C35 119.9(9)
C33 C34 H34 120.0
C35 C34 H34 120.0
C36 C35 C34 117.4(9)
C36 C35 H35 121.3
C34 C35 H35 121.3
C35 C36 C37 125.0(9)
C35 C36 H36 117.5
C37 C36 H36 117.5
C36 C37 C38 116.1(9)
C36 C37 H37 121.9
C38 C37 H37 121.9
C33 C38 C37 121.2(8)
C33 C38 H38 119.4
C37 C38 H38 119.4

loop_
_geom_bond_atom_site_label_1
_geom_bond_atom_site_label_2
_geom_bond_distance
Pt1 C1 2.072(5)
Pt1 N 2.098(3)
Pt1 P 2.2448(15)
Pt1 Br 2.4799(14)
Cl2 C18 1.740(7)
P C21 1.819(5)
P C27 1.828(5)
P C33 1.847(5)
N C13 1.269(6)
N C14 1.465(5)
F1 C8 1.335(7)
F2 C9 1.350(8)
F3 C10 1.336(7)
F4 C11 1.335(7)
F5 C12 1.316(7)
C1 C2 1.338(6)
C1 C6 1.422(6)
C2 C3 1.392(7)
C2 H2 0.9300
C3 C4 1.396(7)
C3 H3 0.9300
C4 C5 1.405(6)
C4 H4 0.9300
C5 C6 1.403(6)
C5 C7 1.489(7)
C6 C13 1.466(6)
C7 C12 1.382(8)
C7 C8 1.401(8)
C8 C9 1.382(8)
C9 C10 1.352(10)
C10 C11 1.380(10)
C11 C12 1.389(8)
C13 H13 0.9300
C14 C15 1.490(7)
C14 H14A 0.9700
C14 H14B 0.9700
C15 C20 1.394(8)
C15 C16 1.400(7)
C16 C17 1.373(9)
C16 H16 0.9300
C17 C18 1.370(11)
C17 H17 0.9300
C18 C19 1.369(9)
C19 C20 1.381(8)
C19 H19 0.9300
C20 H20 0.9300
C21 C26 1.389(7)
C21 C22 1.406(7)
C22 C23 1.398(8)
C22 H22 0.9300
C23 C24 1.368(10)
C23 H23 0.9300
C24 C25 1.362(10)
C24 H24 0.9300
C25 C26 1.390(8)
C25 H25 0.9300
C26 H26 0.9300
C27 C32 1.366(7)
C27 C28 1.381(8)
C28 C29 1.401(9)
C28 H28 0.9300
C29 C30 1.363(11)
C29 H29 0.9300
C30 C31 1.364(10)
C30 H30 0.9300
C31 C32 1.381(8)
C31 H31 0.9300
C32 H32 0.9300
C33 C34 1.369(10)
C33 C38 1.387(9)
C34 C35 1.403(12)
C34 H34 0.9300
C35 C36 1.364(15)
C35 H35 0.9300
C36 C37 1.367(15)
C36 H36 0.9300
C37 C38 1.393(10)
C37 H37 0.9300
C38 H38 0.9300
